data_4309687
loop_
_publ_author_name
'Rohith P. John'
'Kyungjae Lee'
'Beom Jin Kim'
'Byoung Jin Suh'
'Hackjune Rhee'
'Myoung Soo Lah'

_publ_section_title
;
Modulation of the Ring Size and Nuclearity of Metallamacrocycles via the
Steric Effect of Ligands: Preparation and Characterization of 18-Membered
Hexanuclear, 24-Membered Octanuclear, and 30-Membered Decanuclear Manganese
Metalladiazamacrocycles with \a- and \b-Branched N-Acylsalicylhydrazides
;
_journal_name_full 'Inorganic Chemistry'
_journal_page_first 7109
_journal_page_last 7121
_journal_paper_doi 10.1021/ic050891h
_journal_volume 44
_journal_year 2005
_chemical_formula_sum 'C17 H27 Mn N2 O5 S2'
_chemical_formula_weight 458.47
_chemical_name_systematic
;
 ?
;
_space_group_IT_number 167
_symmetry_cell_setting trigonal
_symmetry_space_group_name_Hall '-R 3 2"c'
_symmetry_space_group_name_H-M 'R -3 c :H'
_atom_sites_solution_hydrogens geom
_atom_sites_solution_primary direct
_atom_sites_solution_secondary difmap
_audit_creation_method SHELXL-97
_cell_angle_alpha 90.00
_cell_angle_beta 90.00
_cell_angle_gamma 120.00
_cell_formula_units_Z 36
_cell_length_a 18.4008(16)
_cell_length_b 18.4008(16)
_cell_length_c 64.805(11)
_cell_measurement_reflns_used 6732
_cell_measurement_temperature 173(2)
_cell_measurement_theta_max 28.28
_cell_measurement_theta_min 2.21
_cell_volume 19003(4)
_computing_cell_refinement 'Bruker SAINT'
_computing_data_collection 'Bruker SMART'
_computing_data_reduction 'Bruker SAINT'
_computing_molecular_graphics ORTEP3
_computing_publication_material WinGX
_computing_structure_refinement 'Bruker SHELXTL'
_computing_structure_solution 'Bruker SHELXTL'
_diffrn_ambient_temperature 173(2)
_diffrn_measured_fraction_theta_full 0.988
_diffrn_measured_fraction_theta_max 0.988
_diffrn_measurement_device_type 'CCD area detector'
_diffrn_measurement_method 'omega scans'
_diffrn_radiation_monochromator graphite
_diffrn_radiation_source 'fine-focus sealed tube'
_diffrn_radiation_type MoK\a
_diffrn_radiation_wavelength 0.71073
_diffrn_reflns_av_R_equivalents 0.0310
_diffrn_reflns_av_sigmaI/netI 0.0205
_diffrn_reflns_limit_h_max 23
_diffrn_reflns_limit_h_min -22
_diffrn_reflns_limit_k_max 24
_diffrn_reflns_limit_k_min -21
_diffrn_reflns_limit_l_max 85
_diffrn_reflns_limit_l_min -86
_diffrn_reflns_number 38002
_diffrn_reflns_theta_full 28.28
_diffrn_reflns_theta_max 28.28
_diffrn_reflns_theta_min 1.42
_diffrn_standards_decay_% <2.0
_exptl_absorpt_coefficient_mu 0.852
_exptl_absorpt_correction_T_max 0.8152
_exptl_absorpt_correction_T_min 0.7841
_exptl_absorpt_correction_type multi-scan
_exptl_absorpt_process_details 'Bruker SADABS'
_exptl_crystal_colour 'dark brown'
_exptl_crystal_density_diffrn 1.442
_exptl_crystal_density_method 'not measured'
_exptl_crystal_description block
_exptl_crystal_F_000 8640
_exptl_crystal_size_max 0.30
_exptl_crystal_size_mid 0.30
_exptl_crystal_size_min 0.25
_refine_diff_density_max 0.777
_refine_diff_density_min -0.580
_refine_diff_density_rms 0.077
_refine_ls_extinction_method none
_refine_ls_goodness_of_fit_ref 1.046
_refine_ls_hydrogen_treatment mixed
_refine_ls_matrix_type full
_refine_ls_number_parameters 266
_refine_ls_number_reflns 5202
_refine_ls_number_restraints 2
_refine_ls_restrained_S_all 1.050
_refine_ls_R_factor_all 0.0661
_refine_ls_R_factor_gt 0.0444
_refine_ls_shift/su_max 0.055
_refine_ls_shift/su_mean 0.000
_refine_ls_structure_factor_coef Fsqd
_refine_ls_weighting_details 'calc w=1/[\s^2^(Fo^2^)+(0.0664P)^2^+62.7775P] where P=(Fo^2^+2Fc^2^)/3'
_refine_ls_weighting_scheme calc
_refine_ls_wR_factor_gt 0.1145
_refine_ls_wR_factor_ref 0.1370
_reflns_number_gt 3984
_reflns_number_total 5202
_reflns_threshold_expression >2sigma(I)
_cod_data_source_file ic050891hc1_4.cif
_cod_data_source_block complex3
_cod_depositor_comments
;
The following automatic conversions were performed:
'_symmetry_cell_setting' value 'Trigonal' changed to 'trigonal' according
to '/home/saulius/struct/CIF-dictionaries/cif_core.dic' dictionary named
'cif_core.dic' version 2.4.1 from
2010-06-29.

'_exptl_absorpt_correction_type' value 'Multi-scan' changed
to 'multi-scan' according to
'/home/saulius/struct/CIF-dictionaries/cif_core.dic' dictionary named
'cif_core.dic' version 2.4.1 from 2010-06-29.

Automatic conversion script
Id: cif_fix_enum 1527 2010-12-29 10:47:43Z saulius 
;
_cod_original_sg_symbol_H-M 'R -3 c'
_cod_database_code 4309687

loop_
_symmetry_equiv_pos_as_xyz
'x, y, z'
'-y, x-y, z'
'-x+y, -x, z'
'y, x, -z+1/2'
'x-y, -y, -z+1/2'
'-x, -x+y, -z+1/2'
'x+2/3, y+1/3, z+1/3'
'-y+2/3, x-y+1/3, z+1/3'
'-x+y+2/3, -x+1/3, z+1/3'
'y+2/3, x+1/3, -z+5/6'
'x-y+2/3, -y+1/3, -z+5/6'
'-x+2/3, -x+y+1/3, -z+5/6'
'x+1/3, y+2/3, z+2/3'
'-y+1/3, x-y+2/3, z+2/3'
'-x+y+1/3, -x+2/3, z+2/3'
'y+1/3, x+2/3, -z+7/6'
'x-y+1/3, -y+2/3, -z+7/6'
'-x+1/3, -x+y+2/3, -z+7/6'
'-x, -y, -z'
'y, -x+y, -z'
'x-y, x, -z'
'-y, -x, z-1/2'
'-x+y, y, z-1/2'
'x, x-y, z-1/2'
'-x+2/3, -y+1/3, -z+1/3'
'y+2/3, -x+y+1/3, -z+1/3'
'x-y+2/3, x+1/3, -z+1/3'
'-y+2/3, -x+1/3, z-1/6'
'-x+y+2/3, y+1/3, z-1/6'
'x+2/3, x-y+1/3, z-1/6'
'-x+1/3, -y+2/3, -z+2/3'
'y+1/3, -x+y+2/3, -z+2/3'
'x-y+1/3, x+2/3, -z+2/3'
'-y+1/3, -x+2/3, z+1/6'
'-x+y+1/3, y+2/3, z+1/6'
'x+1/3, x-y+2/3, z+1/6'

loop_
_atom_site_label
_atom_site_type_symbol
_atom_site_fract_x
_atom_site_fract_y
_atom_site_fract_z
_atom_site_U_iso_or_equiv
_atom_site_adp_type
_atom_site_occupancy
_atom_site_symmetry_multiplicity
_atom_site_calc_flag
_atom_site_refinement_flags
_atom_site_disorder_assembly
_atom_site_disorder_group
Mn1A Mn 0.70248(2) 0.87848(2) 0.989951(5) 0.02988(12) Uani 1 1 d . . .
O1A O 0.61355(11) 0.84453(12) 1.00842(3) 0.0382(4) Uani 1 1 d . A .
O2A O 0.72043(11) 0.69164(11) 1.02183(3) 0.0331(4) Uani 1 1 d . . .
O3A O 0.79158(12) 0.89354(11) 0.97163(3) 0.0370(4) Uani 1 1 d . A .
N1A N 0.72757(12) 0.79522(12) 1.00111(3) 0.0281(4) Uani 1 1 d . A .
N2A N 0.79736(12) 0.79482(12) 0.99194(3) 0.0294(4) Uani 1 1 d . . .
C1A C 0.57985(15) 0.77946(16) 1.02109(4) 0.0325(5) Uani 1 1 d . . .
C2A C 0.61460(14) 0.72807(15) 1.02568(4) 0.0298(5) Uani 1 1 d . A .
C3A C 0.57428(16) 0.66202(16) 1.03991(4) 0.0347(5) Uani 1 1 d . . .
H3A H 0.5984 0.6282 1.0431 0.042 Uiso 1 1 calc R A .
C4A C 0.50061(18) 0.64545(18) 1.04936(4) 0.0426(6) Uani 1 1 d . A .
H4A H 0.4734 0.6000 1.0587 0.051 Uiso 1 1 calc R . .
C5A C 0.46675(17) 0.69619(18) 1.04494(5) 0.0442(6) Uani 1 1 d . . .
H5A H 0.4163 0.6856 1.0516 0.053 Uiso 1 1 calc R A .
C6A C 0.50476(17) 0.76132(18) 1.03122(4) 0.0407(6) Uani 1 1 d . A .
H6A H 0.4800 0.7949 1.0285 0.049 Uiso 1 1 calc R . .
C7A C 0.69146(14) 0.73887(14) 1.01597(3) 0.0276(4) Uani 1 1 d . . .
C8A C 0.82448(16) 0.84702(15) 0.97635(4) 0.0331(5) Uani 1 1 d . A .
C9A C 0.89192(18) 0.84953(17) 0.96295(4) 0.0393(6) Uani 1 1 d . . .
H9A1 H 0.9204 0.8241 0.9705 0.047 Uiso 1 1 calc R A .
H9A2 H 0.9341 0.9088 0.9601 0.047 Uiso 1 1 calc R . .
C10A C 0.8586(2) 0.80249(18) 0.94205(4) 0.0419(6) Uani 1 1 d . A .
C11A C 0.8475(3) 0.8582(2) 0.92657(4) 0.0600(9) Uani 1 1 d . . .
H11A H 0.9014 0.9096 0.9244 0.090 Uiso 1 1 calc R A .
H11B H 0.8066 0.8728 0.9319 0.090 Uiso 1 1 calc R . .
H11C H 0.8272 0.8282 0.9135 0.090 Uiso 1 1 calc R . .
C12A C 0.9237(2) 0.7819(2) 0.93376(5) 0.0534(8) Uani 1 1 d . . .
H12A H 0.9067 0.7567 0.9200 0.080 Uiso 1 1 calc R A .
H12B H 0.9279 0.7422 0.9431 0.080 Uiso 1 1 calc R . .
H12C H 0.9783 0.8334 0.9328 0.080 Uiso 1 1 calc R . .
C13A C 0.7757(2) 0.7214(2) 0.94530(4) 0.0499(7) Uani 1 1 d . . .
H13A H 0.7590 0.6891 0.9324 0.075 Uiso 1 1 calc R A .
H13B H 0.7324 0.7348 0.9494 0.075 Uiso 1 1 calc R . .
H13C H 0.7823 0.6883 0.9562 0.075 Uiso 1 1 calc R . .
S1S S 0.53319(7) 0.46419(6) 0.026362(15) 0.0644(3) Uani 1 1 d . . .
O1S O 0.55330(19) 0.45475(18) 0.04840(4) 0.0732(7) Uani 1 1 d . . .
C1S C 0.4225(2) 0.4033(2) 0.02383(7) 0.0679(10) Uani 1 1 d . . .
H1S1 H 0.4040 0.3445 0.0269 0.102 Uiso 1 1 calc R . .
H1S2 H 0.4064 0.4081 0.0097 0.102 Uiso 1 1 calc R . .
H1S3 H 0.3960 0.4239 0.0335 0.102 Uiso 1 1 calc R . .
C2S C 0.5599(3) 0.4002(3) 0.01094(7) 0.0835(13) Uani 1 1 d . . .
H2S1 H 0.6205 0.4220 0.0117 0.125 Uiso 1 1 calc R . .
H2S2 H 0.5437 0.4011 -0.0034 0.125 Uiso 1 1 calc R . .
H2S3 H 0.5300 0.3424 0.0161 0.125 Uiso 1 1 calc R . .
S1A S 0.60218(10) 0.78681(12) 0.94433(2) 0.0491(4) Uani 0.710(5) 1 d P A 1
O4A O 0.60596(17) 0.79656(14) 0.96654(4) 0.0648(8) Uani 0.710(5) 1 d P A 1
C14A C 0.4953(3) 0.7449(3) 0.93732(7) 0.0919(16) Uani 0.710(5) 1 d P A 1
H14A H 0.4609 0.6919 0.9446 0.138 Uiso 0.710(5) 1 calc PR A 1
H14B H 0.4891 0.7349 0.9224 0.138 Uiso 0.710(5) 1 calc PR A 1
H14C H 0.4770 0.7848 0.9411 0.138 Uiso 0.710(5) 1 calc PR A 1
C15A C 0.6389(4) 0.8875(3) 0.93318(7) 0.0622(13) Uani 0.710(5) 1 d P A 1
H15A H 0.6028 0.9098 0.9376 0.093 Uiso 0.710(5) 1 calc PR A 1
H15B H 0.6373 0.8828 0.9181 0.093 Uiso 0.710(5) 1 calc PR A 1
H15C H 0.6966 0.9255 0.9377 0.093 Uiso 0.710(5) 1 calc PR A 1
S2A S 0.6098(5) 0.8223(3) 0.94260(8) 0.130(3) Uani 0.290(5) 1 d PD A 2
O42 O 0.60596(17) 0.79656(14) 0.96654(4) 0.0648(8) Uani 0.29 1 d P A 2
C142 C 0.4953(3) 0.7449(3) 0.93732(7) 0.0919(16) Uani 0.29 1 d PD A 2
H14D H 0.4808 0.6901 0.9431 0.138 Uiso 0.290(5) 1 calc PR A 2
H14E H 0.4855 0.7397 0.9224 0.138 Uiso 0.290(5) 1 calc PR A 2
H14F H 0.4604 0.7650 0.9437 0.138 Uiso 0.290(5) 1 calc PR A 2
C152 C 0.6201(8) 0.7512(7) 0.92464(16) 0.0622(13) Uani 0.29 1 d PD A 2
H15D H 0.6786 0.7640 0.9244 0.093 Uiso 0.290(5) 1 calc PR A 2
H15E H 0.6035 0.7585 0.9108 0.093 Uiso 0.290(5) 1 calc PR A 2
H15F H 0.5839 0.6931 0.9291 0.093 Uiso 0.290(5) 1 calc PR A 2

loop_
_atom_site_aniso_label
_atom_site_aniso_U_11
_atom_site_aniso_U_22
_atom_site_aniso_U_33
_atom_site_aniso_U_23
_atom_site_aniso_U_13
_atom_site_aniso_U_12
Mn1A 0.0329(2) 0.0282(2) 0.02865(19) 0.00069(13) -0.00364(14) 0.01544(16)
O1A 0.0321(9) 0.0386(10) 0.0472(10) 0.0047(8) 0.0004(8) 0.0201(8)
O2A 0.0324(9) 0.0326(9) 0.0352(8) 0.0089(7) 0.0085(7) 0.0170(7)
O3A 0.0529(11) 0.0349(9) 0.0290(8) 0.0062(7) 0.0075(7) 0.0263(9)
N1A 0.0272(9) 0.0276(9) 0.0278(9) 0.0000(7) 0.0004(7) 0.0123(8)
N2A 0.0301(10) 0.0306(10) 0.0272(9) 0.0016(7) 0.0032(7) 0.0149(8)
C1A 0.0276(11) 0.0311(12) 0.0355(11) -0.0041(9) -0.0028(9) 0.0121(10)
C2A 0.0260(11) 0.0270(11) 0.0322(11) -0.0029(9) -0.0007(9) 0.0100(9)
C3A 0.0333(12) 0.0293(12) 0.0359(12) -0.0003(10) 0.0044(10) 0.0116(10)
C4A 0.0379(14) 0.0356(14) 0.0449(14) 0.0021(11) 0.0106(11) 0.0114(12)
C5A 0.0291(13) 0.0441(15) 0.0540(16) -0.0042(12) 0.0090(11) 0.0143(12)
C6A 0.0304(13) 0.0401(14) 0.0526(15) -0.0054(12) -0.0001(11) 0.0183(11)
C7A 0.0253(11) 0.0266(11) 0.0284(10) -0.0015(8) -0.0018(8) 0.0110(9)
C8A 0.0398(13) 0.0312(12) 0.0277(11) -0.0002(9) 0.0028(10) 0.0173(11)
C9A 0.0471(15) 0.0368(14) 0.0351(12) 0.0072(10) 0.0117(11) 0.0217(12)
C10A 0.0601(18) 0.0456(15) 0.0298(12) 0.0076(11) 0.0122(12) 0.0337(14)
C11A 0.100(3) 0.073(2) 0.0356(14) 0.0176(14) 0.0181(16) 0.064(2)
C12A 0.075(2) 0.0545(18) 0.0451(16) 0.0088(14) 0.0199(15) 0.0432(18)
C13A 0.065(2) 0.0514(17) 0.0367(13) -0.0046(12) -0.0003(13) 0.0319(16)
S1S 0.0726(6) 0.0398(4) 0.0678(5) -0.0102(4) -0.0179(5) 0.0184(4)
O1S 0.0777(18) 0.0720(17) 0.0673(15) -0.0190(13) -0.0225(14) 0.0355(15)
C1S 0.068(2) 0.052(2) 0.077(2) -0.0025(18) -0.0186(19) 0.0247(18)
C2S 0.093(3) 0.088(3) 0.068(2) -0.014(2) -0.003(2) 0.044(3)
S1A 0.0651(8) 0.0566(10) 0.0413(6) -0.0127(6) -0.0151(5) 0.0422(7)
O4A 0.0816(18) 0.0412(12) 0.0532(13) -0.0054(10) -0.0381(12) 0.0168(12)
C14A 0.086(3) 0.092(3) 0.082(3) -0.004(3) -0.045(3) 0.033(3)
C15A 0.072(3) 0.065(3) 0.039(2) 0.001(2) -0.005(2) 0.026(2)
S2A 0.219(7) 0.038(2) 0.078(3) 0.003(2) -0.088(4) 0.023(3)
O42 0.0816(18) 0.0412(12) 0.0532(13) -0.0054(10) -0.0381(12) 0.0168(12)
C142 0.086(3) 0.092(3) 0.082(3) -0.004(3) -0.045(3) 0.033(3)
C152 0.072(3) 0.065(3) 0.039(2) 0.001(2) -0.005(2) 0.026(2)

loop_
_atom_type_symbol
_atom_type_description
_atom_type_scat_dispersion_real
_atom_type_scat_dispersion_imag
_atom_type_scat_source
C C 0.0033 0.0016 'International Tables Vol C Tables 4.2.6.8 and 6.1.1.4'
H H 0.0000 0.0000 'International Tables Vol C Tables 4.2.6.8 and 6.1.1.4'
N N 0.0061 0.0033 'International Tables Vol C Tables 4.2.6.8 and 6.1.1.4'
O O 0.0106 0.0060 'International Tables Vol C Tables 4.2.6.8 and 6.1.1.4'
S S 0.1246 0.1234 'International Tables Vol C Tables 4.2.6.8 and 6.1.1.4'
Mn Mn 0.3368 0.7283 'International Tables Vol C Tables 4.2.6.8 and 6.1.1.4'

loop_
_geom_angle_atom_site_label_1
_geom_angle_atom_site_label_2
_geom_angle_atom_site_label_3
_geom_angle
_geom_angle_site_symmetry_1
_geom_angle_site_symmetry_3
_geom_angle_publ_flag
O1A Mn1A O3A 169.62(8) . . ?
O1A Mn1A N1A 90.67(8) . . ?
O3A Mn1A N1A 79.79(8) . . ?
O1A Mn1A O2A 94.98(8) . 20_567 ?
O3A Mn1A O2A 94.82(8) . 20_567 ?
N1A Mn1A O2A 173.16(8) . 20_567 ?
O1A Mn1A O4A 86.66(10) . . ?
O3A Mn1A O4A 90.62(10) . . ?
N1A Mn1A O4A 98.15(9) . . ?
O2A Mn1A O4A 86.04(8) 20_567 . ?
O1A Mn1A N2A 95.61(8) . 20_567 ?
O3A Mn1A N2A 90.39(8) . 20_567 ?
N1A Mn1A N2A 101.87(8) . 20_567 ?
O2A Mn1A N2A 73.78(7) 20_567 20_567 ?
O4A Mn1A N2A 159.82(8) . 20_567 ?
C1A O1A Mn1A 129.58(17) . . ?
C7A O2A Mn1A 121.71(15) . 21_657 ?
C8A O3A Mn1A 113.60(15) . . ?
C7A N1A N2A 113.67(19) . . ?
C7A N1A Mn1A 131.49(17) . . ?
N2A N1A Mn1A 114.84(14) . . ?
C8A N2A N1A 109.5(2) . . ?
C8A N2A Mn1A 142.05(17) . 21_657 ?
N1A N2A Mn1A 108.47(13) . 21_657 ?
O1A C1A C6A 117.6(2) . . ?
O1A C1A C2A 124.9(2) . . ?
C6A C1A C2A 117.5(2) . . ?
C3A C2A C1A 119.8(2) . . ?
C3A C2A C7A 117.0(2) . . ?
C1A C2A C7A 123.2(2) . . ?
C4A C3A C2A 121.3(3) . . ?
C3A C4A C5A 118.9(3) . . ?
C6A C5A C4A 121.2(3) . . ?
C5A C6A C1A 121.3(3) . . ?
O2A C7A N1A 122.0(2) . . ?
O2A C7A C2A 118.7(2) . . ?
N1A C7A C2A 119.3(2) . . ?
O3A C8A N2A 122.0(2) . . ?
O3A C8A C9A 119.5(2) . . ?
N2A C8A C9A 118.5(2) . . ?
C8A C9A C10A 113.4(2) . . ?
C11A C10A C12A 108.9(2) . . ?
C11A C10A C13A 110.2(3) . . ?
C12A C10A C13A 109.4(3) . . ?
C11A C10A C9A 110.3(2) . . ?
C12A C10A C9A 107.8(3) . . ?
C13A C10A C9A 110.3(2) . . ?
O1S S1S C1S 106.58(19) . . ?
O1S S1S C2S 106.8(2) . . ?
C1S S1S C2S 98.0(2) . . ?
O4A S1A C14A 106.4(2) . . ?
O4A S1A C15A 107.8(2) . . ?
C14A S1A C15A 96.3(3) . . ?
S1A O4A Mn1A 136.63(18) . . ?

loop_
_geom_bond_atom_site_label_1
_geom_bond_atom_site_label_2
_geom_bond_distance
_geom_bond_site_symmetry_2
_geom_bond_publ_flag
Mn1A O1A 1.8651(19) . ?
Mn1A O3A 1.9286(18) . ?
Mn1A N1A 1.947(2) . ?
Mn1A O2A 1.9685(17) 20_567 ?
Mn1A O4A 2.247(2) . ?
Mn1A N2A 2.310(2) 20_567 ?
O1A C1A 1.323(3) . ?
O2A C7A 1.283(3) . ?
O2A Mn1A 1.9685(17) 21_657 ?
O3A C8A 1.308(3) . ?
N1A C7A 1.325(3) . ?
N1A N2A 1.418(3) . ?
N2A C8A 1.309(3) . ?
N2A Mn1A 2.310(2) 21_657 ?
C1A C6A 1.411(4) . ?
C1A C2A 1.413(3) . ?
C2A C3A 1.406(3) . ?
C2A C7A 1.468(3) . ?
C3A C4A 1.375(4) . ?
C4A C5A 1.387(4) . ?
C5A C6A 1.371(4) . ?
C8A C9A 1.496(4) . ?
C9A C10A 1.558(4) . ?
C10A C11A 1.520(4) . ?
C10A C12A 1.523(4) . ?
C10A C13A 1.524(5) . ?
S1S O1S 1.507(3) . ?
S1S C1S 1.774(4) . ?
S1S C2S 1.790(5) . ?
S1A O4A 1.448(3) . ?
S1A C14A 1.775(5) . ?
S1A C15A 1.778(6) . ?
S2A C152 1.830(12) . ?
